data_7019552
loop_
_publ_author_name
'Smith, Patrick W.'
'Moore, Curtis E.'
'Rheingold, Arnold L.'
'Figueroa, Joshua S.'

_publ_section_title
;
 Coordination and structural properties of encumbering
 6-mesityl-2-picolinate complexes.
;
_journal_issue 26
_journal_name_full 'Dalton transactions (Cambridge, England : 2003)'
_journal_page_first 8031
_journal_page_last 8038
_journal_paper_doi 10.1039/c2dt30585b
_journal_volume 41
_journal_year 2012
_chemical_formula_moiety 'C30 H28 Cu N2 O4'
_chemical_formula_sum 'C30 H28 Cu N2 O4'
_chemical_formula_weight 544.08
_chemical_name_common Cu(Mes_pic)2
_chemical_name_systematic 'bis-(6-mesityl-2-picolinate) copper(II)'
_space_group_IT_number 29
_symmetry_cell_setting orthorhombic
_symmetry_space_group_name_Hall 'P 2c -2ac'
_symmetry_space_group_name_H-M 'P c a 21'
_atom_sites_solution_hydrogens geom
_atom_sites_solution_primary direct
_atom_sites_solution_secondary difmap
_audit_creation_method SHELXL-97
_cell_angle_alpha 90.00
_cell_angle_beta 90.00
_cell_angle_gamma 90.00
_cell_formula_units_Z 4
_cell_length_a 19.0917(14)
_cell_length_b 7.7213(6)
_cell_length_c 17.8169(13)
_cell_measurement_reflns_used 5688
_cell_measurement_temperature 100(2)
_cell_measurement_theta_max 25.44
_cell_measurement_theta_min 2.42
_cell_volume 2626.4(3)
_computing_cell_refinement 'Bruker SAINT'
_computing_data_collection 'Bruker APEX2'
_computing_data_reduction 'Bruker SAINT'
_computing_molecular_graphics 'Bruker SHELXTL'
_computing_publication_material 'Bruker SHELXTL'
_computing_structure_refinement 'SHELXL-97 (Sheldrick, 2008)'
_computing_structure_solution 'SHELXS-97 (Sheldrick, 2008)'
_diffrn_ambient_temperature 100(2)
_diffrn_measured_fraction_theta_full 0.995
_diffrn_measured_fraction_theta_max 0.993
_diffrn_measurement_device_type 'Bruker APEX CCD'
_diffrn_measurement_method '\f and \w scans'
_diffrn_radiation_monochromator graphite
_diffrn_radiation_source 'fine-focus sealed tube'
_diffrn_radiation_type MoK\a
_diffrn_radiation_wavelength 0.71073
_diffrn_reflns_av_R_equivalents 0.0333
_diffrn_reflns_av_sigmaI/netI 0.0441
_diffrn_reflns_limit_h_max 20
_diffrn_reflns_limit_h_min -23
_diffrn_reflns_limit_k_max 9
_diffrn_reflns_limit_k_min -8
_diffrn_reflns_limit_l_max 18
_diffrn_reflns_limit_l_min -21
_diffrn_reflns_number 12700
_diffrn_reflns_theta_full 25.00
_diffrn_reflns_theta_max 25.47
_diffrn_reflns_theta_min 2.13
_exptl_absorpt_coefficient_mu 0.870
_exptl_absorpt_correction_T_max 0.9181
_exptl_absorpt_correction_T_min 0.8662
_exptl_absorpt_correction_type multi-scan
_exptl_absorpt_process_details SADABS
_exptl_crystal_colour Blue
_exptl_crystal_density_diffrn 1.376
_exptl_crystal_density_meas ?
_exptl_crystal_density_method 'not measured'
_exptl_crystal_description Block
_exptl_crystal_F_000 1132
_exptl_crystal_size_max 0.17
_exptl_crystal_size_mid 0.13
_exptl_crystal_size_min 0.10
_refine_diff_density_max 0.302
_refine_diff_density_min -0.400
_refine_diff_density_rms 0.048
_refine_ls_abs_structure_details 'Flack H D (1983), Acta Cryst. A39, 876-881'
_refine_ls_abs_structure_Flack 0.023(11)
_refine_ls_extinction_coef 'not measured'
_refine_ls_extinction_method none
_refine_ls_goodness_of_fit_ref 1.035
_refine_ls_hydrogen_treatment constr
_refine_ls_matrix_type full
_refine_ls_number_parameters 340
_refine_ls_number_reflns 4126
_refine_ls_number_restraints 1
_refine_ls_restrained_S_all 1.035
_refine_ls_R_factor_all 0.0348
_refine_ls_R_factor_gt 0.0294
_refine_ls_shift/su_max 0.000
_refine_ls_shift/su_mean 0.000
_refine_ls_structure_factor_coef Fsqd
_refine_ls_weighting_details 'calc w=1/[\s^2^(Fo^2^)+(0.0335P)^2^+0.5230P] where P=(Fo^2^+2Fc^2^)/3'
_refine_ls_weighting_scheme calc
_refine_ls_wR_factor_gt 0.0688
_refine_ls_wR_factor_ref 0.0725
_reflns_number_gt 3761
_reflns_number_total 4126
_reflns_threshold_expression >2sigma(I)
_cod_data_source_file c2dt30585b.txt
_cod_data_source_block jfig580
_cod_depositor_comments
;
The following automatic conversions were performed:

'_symmetry_cell_setting' value 'Orthorhombic' changed to
'orthorhombic' according to
/home/saulius/struct/CIF-dictionaries/cif_core.dic dictionary named
'cif_core.dic' version 2.4.1 from 2010-06-29.

Automatic conversion script
Id: cif_fix_values 1891 2012-01-12 08:04:46Z andrius 

The following automatic conversions were performed:

'_exptl_crystal_density_meas' value 'not measured' was changed to '?'
- the value is perceived as not measured.

Automatic conversion script
Id: cif_fix_values 3008 2015-01-20 13:52:24Z robertas 
;
_cod_original_sg_symbol_H-M Pca2(1)
_cod_database_code 7019552

loop_
_symmetry_equiv_pos_as_xyz
'x, y, z'
'-x, -y, z+1/2'
'-x+1/2, y, z+1/2'
'x+1/2, -y, z'

loop_
_atom_site_label
_atom_site_type_symbol
_atom_site_fract_x
_atom_site_fract_y
_atom_site_fract_z
_atom_site_U_iso_or_equiv
_atom_site_adp_type
_atom_site_occupancy
_atom_site_symmetry_multiplicity
_atom_site_calc_flag
_atom_site_refinement_flags
Cu1 Cu -0.620607(14) -0.69680(4) -0.23236(2) 0.01844(9) Uani 1 1 d .
O1 O -0.59014(9) -0.5852(3) -0.32225(12) 0.0248(5) Uani 1 1 d .
O2 O -0.62560(10) -0.5263(3) -0.43918(15) 0.0347(6) Uani 1 1 d .
O3 O -0.65917(10) -0.6621(3) -0.13390(12) 0.0232(4) Uani 1 1 d .
O4 O -0.62642(11) -0.5797(3) -0.01825(13) 0.0270(5) Uani 1 1 d .
N1 N -0.70228(11) -0.7712(3) -0.29282(14) 0.0185(5) Uani 1 1 d .
N2 N -0.53019(11) -0.6978(3) -0.17914(14) 0.0181(5) Uani 1 1 d .
C1 C -0.63317(16) -0.5930(4) -0.37780(19) 0.0237(7) Uani 1 1 d .
C2 C -0.69913(15) -0.6987(3) -0.36253(17) 0.0213(6) Uani 1 1 d .
C3 C -0.75109(15) -0.7208(4) -0.41466(18) 0.0237(6) Uani 1 1 d .
H3 H -0.7484 -0.6659 -0.4623 0.028 Uiso 1 1 calc R
C4 C -0.80799(15) -0.8255(4) -0.39642(19) 0.0265(7) Uani 1 1 d .
H4 H -0.8450 -0.8420 -0.4313 0.032 Uiso 1 1 calc R
C5 C -0.80992(15) -0.9043(4) -0.32750(18) 0.0226(7) Uani 1 1 d .
H5 H -0.8480 -0.9784 -0.3152 0.027 Uiso 1 1 calc R
C6 C -0.75685(14) -0.8773(4) -0.27529(18) 0.0207(6) Uani 1 1 d .
C7 C -0.75540(14) -0.9678(4) -0.20133(18) 0.0201(6) Uani 1 1 d .
C8 C -0.78842(14) -0.8978(4) -0.13919(19) 0.0216(7) Uani 1 1 d .
C9 C -0.78609(14) -0.9869(4) -0.07055(18) 0.0239(7) Uani 1 1 d .
H9 H -0.8090 -0.9394 -0.0279 0.029 Uiso 1 1 calc R
C10 C -0.75058(14) -1.1444(4) -0.06387(19) 0.0256(7) Uani 1 1 d .
C11 C -0.72009(15) -1.2138(4) -0.12804(19) 0.0252(7) Uani 1 1 d .
H11 H -0.6965 -1.3219 -0.1243 0.030 Uiso 1 1 calc R
C12 C -0.72273(14) -1.1310(4) -0.19796(18) 0.0220(6) Uani 1 1 d .
C13 C -0.82613(15) -0.7247(4) -0.14278(19) 0.0262(7) Uani 1 1 d .
H13A H -0.8598 -0.7260 -0.1843 0.039 Uiso 1 1 calc R
H13B H -0.7919 -0.6319 -0.1509 0.039 Uiso 1 1 calc R
H13C H -0.8510 -0.7045 -0.0955 0.039 Uiso 1 1 calc R
C14 C -0.7455(2) -1.2348(4) 0.0104(2) 0.0311(7) Uani 1 1 d .
H14A H -0.7134 -1.1712 0.0432 0.047 Uiso 1 1 calc R
H14B H -0.7279 -1.3527 0.0028 0.047 Uiso 1 1 calc R
H14C H -0.7920 -1.2397 0.0337 0.047 Uiso 1 1 calc R
C15 C -0.69388(17) -1.2177(4) -0.26697(19) 0.0305(7) Uani 1 1 d .
H15A H -0.6657 -1.1346 -0.2955 0.046 Uiso 1 1 calc R
H15B H -0.7326 -1.2591 -0.2983 0.046 Uiso 1 1 calc R
H15C H -0.6645 -1.3160 -0.2521 0.046 Uiso 1 1 calc R
C16 C -0.61345(14) -0.6234(4) -0.08313(19) 0.0215(7) Uani 1 1 d .
C17 C -0.53773(14) -0.6407(3) -0.10801(17) 0.0197(6) Uani 1 1 d .
C18 C -0.48109(14) -0.6092(4) -0.06184(17) 0.0222(6) Uani 1 1 d .
H18 H -0.4873 -0.5644 -0.0126 0.027 Uiso 1 1 calc R
C19 C -0.41457(15) -0.6454(4) -0.08972(18) 0.0248(7) Uani 1 1 d .
H19 H -0.3744 -0.6243 -0.0597 0.030 Uiso 1 1 calc R
C20 C -0.40733(15) -0.7117(4) -0.16090(18) 0.0222(6) Uani 1 1 d .
H20 H -0.3621 -0.7402 -0.1792 0.027 Uiso 1 1 calc R
C21 C -0.46588(14) -0.7374(3) -0.20650(17) 0.0201(6) Uani 1 1 d .
C22 C -0.46307(14) -0.8006(4) -0.28499(18) 0.0205(6) Uani 1 1 d .
C23 C -0.43659(14) -0.6939(4) -0.34142(18) 0.0216(7) Uani 1 1 d .
C24 C -0.44072(15) -0.7483(4) -0.41555(19) 0.0267(7) Uani 1 1 d .
H24 H -0.4227 -0.6758 -0.4541 0.032 Uiso 1 1 calc R
C25 C -0.47056(16) -0.9060(4) -0.43458(18) 0.0297(7) Uani 1 1 d .
C26 C -0.49433(16) -1.0138(4) -0.3782(2) 0.0286(7) Uani 1 1 d .
H26 H -0.5133 -1.1235 -0.3912 0.034 Uiso 1 1 calc R
C27 C -0.49119(14) -0.9654(4) -0.30222(18) 0.0240(7) Uani 1 1 d .
C28 C -0.40772(16) -0.5153(4) -0.32450(19) 0.0301(7) Uani 1 1 d .
H28A H -0.3633 -0.5264 -0.2974 0.045 Uiso 1 1 calc R
H28B H -0.4413 -0.4512 -0.2936 0.045 Uiso 1 1 calc R
H28C H -0.3998 -0.4528 -0.3716 0.045 Uiso 1 1 calc R
C29 C -0.4760(2) -0.9546(5) -0.5171(2) 0.0477(10) Uani 1 1 d .
H29A H -0.4316 -1.0053 -0.5339 0.072 Uiso 1 1 calc R
H29B H -0.4861 -0.8507 -0.5468 0.072 Uiso 1 1 calc R
H29C H -0.5138 -1.0390 -0.5239 0.072 Uiso 1 1 calc R
C30 C -0.51516(15) -1.0868(4) -0.2411(2) 0.0327(7) Uani 1 1 d .
H30A H -0.5581 -1.0416 -0.2182 0.049 Uiso 1 1 calc R
H30B H -0.4785 -1.0963 -0.2028 0.049 Uiso 1 1 calc R
H30C H -0.5244 -1.2013 -0.2626 0.049 Uiso 1 1 calc R

loop_
_atom_site_aniso_label
_atom_site_aniso_U_11
_atom_site_aniso_U_22
_atom_site_aniso_U_33
_atom_site_aniso_U_23
_atom_site_aniso_U_13
_atom_site_aniso_U_12
Cu1 0.01603(14) 0.02256(16) 0.01672(17) 0.00052(18) -0.00005(17) -0.00032(12)
O1 0.0196(9) 0.0321(11) 0.0228(12) 0.0064(10) 0.0006(9) -0.0015(8)
O2 0.0249(12) 0.0535(15) 0.0258(16) 0.0170(12) 0.0005(10) -0.0008(10)
O3 0.0181(9) 0.0316(10) 0.0198(12) -0.0026(9) 0.0020(8) -0.0012(8)
O4 0.0272(11) 0.0356(13) 0.0182(14) -0.0034(11) 0.0044(9) -0.0020(9)
N1 0.0167(11) 0.0200(11) 0.0188(14) -0.0013(10) 0.0009(10) 0.0016(9)
N2 0.0176(11) 0.0193(12) 0.0175(14) 0.0008(10) -0.0002(9) 0.0009(9)
C1 0.0212(14) 0.0258(17) 0.024(2) 0.0032(14) 0.0022(14) 0.0046(12)
C2 0.0243(14) 0.0210(14) 0.0186(17) 0.0014(12) 0.0032(13) 0.0047(11)
C3 0.0254(14) 0.0273(15) 0.0183(17) 0.0032(13) 0.0017(12) 0.0053(12)
C4 0.0256(15) 0.0281(16) 0.0258(19) -0.0026(13) -0.0069(13) 0.0027(12)
C5 0.0228(14) 0.0228(14) 0.0222(18) -0.0003(13) -0.0026(13) -0.0004(12)
C6 0.0187(14) 0.0211(14) 0.0224(17) -0.0014(13) 0.0039(12) 0.0032(11)
C7 0.0152(12) 0.0219(13) 0.0233(16) -0.0011(13) -0.0008(11) -0.0021(11)
C8 0.0171(13) 0.0227(15) 0.0250(18) 0.0034(14) -0.0012(12) -0.0029(11)
C9 0.0217(13) 0.0304(16) 0.0196(17) -0.0012(13) -0.0008(13) -0.0039(12)
C10 0.0218(13) 0.0275(15) 0.0274(19) 0.0058(14) -0.0071(13) -0.0064(12)
C11 0.0228(14) 0.0211(15) 0.032(2) 0.0021(13) -0.0037(13) 0.0018(12)
C12 0.0145(12) 0.0248(14) 0.0266(17) 0.0003(13) -0.0004(12) -0.0010(11)
C13 0.0241(14) 0.0274(16) 0.0272(19) -0.0012(14) 0.0010(13) 0.0033(12)
C14 0.0369(16) 0.0309(15) 0.0255(19) 0.0055(17) -0.0086(14) -0.0073(18)
C15 0.0300(17) 0.0322(16) 0.0292(19) -0.0059(14) 0.0024(14) 0.0045(13)
C16 0.0250(15) 0.0146(14) 0.025(2) 0.0022(13) 0.0013(13) -0.0004(11)
C17 0.0240(13) 0.0168(13) 0.0184(17) 0.0032(12) 0.0006(12) -0.0012(11)
C18 0.0272(14) 0.0211(14) 0.0182(17) -0.0029(13) 0.0009(13) -0.0007(12)
C19 0.0252(14) 0.0242(15) 0.0251(19) 0.0015(14) -0.0034(13) -0.0003(12)
C20 0.0204(14) 0.0254(15) 0.0207(18) -0.0005(13) -0.0034(13) 0.0009(12)
C21 0.0184(13) 0.0190(13) 0.0229(18) 0.0007(12) 0.0004(11) 0.0006(11)
C22 0.0135(13) 0.0269(15) 0.0211(17) -0.0035(13) -0.0013(12) 0.0029(11)
C23 0.0171(13) 0.0244(16) 0.0233(19) -0.0022(13) -0.0032(13) 0.0021(11)
C24 0.0275(15) 0.0320(16) 0.0205(18) 0.0007(14) 0.0022(13) 0.0037(13)
C25 0.0355(16) 0.0325(17) 0.0213(19) -0.0071(14) -0.0041(14) 0.0027(14)
C26 0.0292(15) 0.0231(15) 0.034(2) -0.0084(14) -0.0055(14) 0.0020(12)
C27 0.0190(13) 0.0220(14) 0.0309(19) -0.0021(13) -0.0015(13) 0.0027(11)
C28 0.0359(16) 0.0300(16) 0.0244(19) -0.0025(14) 0.0028(15) -0.0086(13)
C29 0.078(3) 0.041(2) 0.025(2) -0.0143(17) -0.0027(19) 0.0020(19)
C30 0.0309(14) 0.0248(14) 0.043(2) 0.0010(17) 0.0001(19) -0.0034(11)

loop_
_atom_type_symbol
_atom_type_description
_atom_type_scat_dispersion_real
_atom_type_scat_dispersion_imag
_atom_type_scat_source
C C 0.0033 0.0016 'International Tables Vol C Tables 4.2.6.8 and 6.1.1.4'
H H 0.0000 0.0000 'International Tables Vol C Tables 4.2.6.8 and 6.1.1.4'
Cu Cu 0.3201 1.2651 'International Tables Vol C Tables 4.2.6.8 and 6.1.1.4'
N N 0.0061 0.0033 'International Tables Vol C Tables 4.2.6.8 and 6.1.1.4'
O O 0.0106 0.0060 'International Tables Vol C Tables 4.2.6.8 and 6.1.1.4'

loop_
_geom_angle_atom_site_label_1
_geom_angle_atom_site_label_2
_geom_angle_atom_site_label_3
_geom_angle
O1 Cu1 O3 145.04(9)
O1 Cu1 N2 97.97(9)
O3 Cu1 N2 84.08(9)
O1 Cu1 N1 85.10(9)
O3 Cu1 N1 103.61(9)
N2 Cu1 N1 161.97(9)
C1 O1 Cu1 115.41(19)
C16 O3 Cu1 114.36(18)
C6 N1 C2 119.3(3)
C6 N1 Cu1 130.7(2)
C2 N1 Cu1 109.98(18)
C17 N2 C21 120.5(2)
C17 N2 Cu1 110.94(18)
C21 N2 Cu1 128.4(2)
O2 C1 O1 126.5(3)
O2 C1 C2 119.0(3)
O1 C1 C2 114.5(3)
N1 C2 C3 122.3(3)
N1 C2 C1 114.7(3)
C3 C2 C1 122.9(3)
C2 C3 C4 118.6(3)
C2 C3 H3 120.7
C4 C3 H3 120.7
C5 C4 C3 119.2(3)
C5 C4 H4 120.4
C3 C4 H4 120.4
C4 C5 C6 120.8(3)
C4 C5 H5 119.6
C6 C5 H5 119.6
N1 C6 C5 119.6(3)
N1 C6 C7 118.0(3)
C5 C6 C7 122.3(3)
C8 C7 C12 121.2(3)
C8 C7 C6 121.0(2)
C12 C7 C6 117.7(3)
C7 C8 C9 119.4(3)
C7 C8 C13 121.7(3)
C9 C8 C13 118.9(3)
C10 C9 C8 121.1(3)
C10 C9 H9 119.5
C8 C9 H9 119.5
C11 C10 C9 118.0(3)
C11 C10 C14 121.2(3)
C9 C10 C14 120.8(3)
C10 C11 C12 122.7(3)
C10 C11 H11 118.7
C12 C11 H11 118.7
C11 C12 C7 117.6(3)
C11 C12 C15 120.7(3)
C7 C12 C15 121.7(3)
C8 C13 H13A 109.5
C8 C13 H13B 109.5
H13A C13 H13B 109.5
C8 C13 H13C 109.5
H13A C13 H13C 109.5
H13B C13 H13C 109.5
C10 C14 H14A 109.5
C10 C14 H14B 109.5
H14A C14 H14B 109.5
C10 C14 H14C 109.5
H14A C14 H14C 109.5
H14B C14 H14C 109.5
C12 C15 H15A 109.5
C12 C15 H15B 109.5
H15A C15 H15B 109.5
C12 C15 H15C 109.5
H15A C15 H15C 109.5
H15B C15 H15C 109.5
O4 C16 O3 125.8(3)
O4 C16 C17 119.4(3)
O3 C16 C17 114.7(3)
N2 C17 C18 122.3(3)
N2 C17 C16 113.9(3)
C18 C17 C16 123.8(3)
C17 C18 C19 117.8(3)
C17 C18 H18 121.1
C19 C18 H18 121.1
C20 C19 C18 119.7(3)
C20 C19 H19 120.1
C18 C19 H19 120.1
C19 C20 C21 120.6(3)
C19 C20 H20 119.7
C21 C20 H20 119.7
N2 C21 C20 118.9(3)
N2 C21 C22 116.5(3)
C20 C21 C22 124.5(3)
C23 C22 C27 120.8(3)
C23 C22 C21 119.9(2)
C27 C22 C21 119.2(3)
C24 C23 C22 119.1(3)
C24 C23 C28 119.0(3)
C22 C23 C28 121.8(3)
C25 C24 C23 121.4(3)
C25 C24 H24 119.3
C23 C24 H24 119.3
C26 C25 C24 119.1(3)
C26 C25 C29 122.1(3)
C24 C25 C29 118.8(3)
C25 C26 C27 121.7(3)
C25 C26 H26 119.1
C27 C26 H26 119.1
C26 C27 C22 117.7(3)
C26 C27 C30 121.2(3)
C22 C27 C30 121.2(3)
C23 C28 H28A 109.5
C23 C28 H28B 109.5
H28A C28 H28B 109.5
C23 C28 H28C 109.5
H28A C28 H28C 109.5
H28B C28 H28C 109.5
C25 C29 H29A 109.5
C25 C29 H29B 109.5
H29A C29 H29B 109.5
C25 C29 H29C 109.5
H29A C29 H29C 109.5
H29B C29 H29C 109.5
C27 C30 H30A 109.5
C27 C30 H30B 109.5
H30A C30 H30B 109.5
C27 C30 H30C 109.5
H30A C30 H30C 109.5
H30B C30 H30C 109.5

loop_
_geom_bond_atom_site_label_1
_geom_bond_atom_site_label_2
_geom_bond_distance
Cu1 O1 1.909(2)
Cu1 O3 1.921(2)
Cu1 N2 1.970(2)
Cu1 N1 1.980(2)
O1 C1 1.288(4)
O2 C1 1.217(4)
O3 C16 1.292(4)
O4 C16 1.229(4)
N1 C6 1.362(4)
N1 C2 1.364(4)
N2 C17 1.349(4)
N2 C21 1.356(3)
C1 C2 1.525(4)
C2 C3 1.370(4)
C3 C4 1.392(4)
C3 H3 0.9500
C4 C5 1.371(4)
C4 H4 0.9500
C5 C6 1.391(4)
C5 H5 0.9500
C6 C7 1.492(4)
C7 C8 1.384(4)
C7 C12 1.407(4)
C8 C9 1.404(4)
C8 C13 1.519(4)
C9 C10 1.397(4)
C9 H9 0.9500
C10 C11 1.391(5)
C10 C14 1.499(5)
C11 C12 1.401(4)
C11 H11 0.9500
C12 C15 1.505(4)
C13 H13A 0.9800
C13 H13B 0.9800
C13 H13C 0.9800
C14 H14A 0.9800
C14 H14B 0.9800
C14 H14C 0.9800
C15 H15A 0.9800
C15 H15B 0.9800
C15 H15C 0.9800
C16 C17 1.518(4)
C17 C18 1.380(4)
C18 C19 1.392(4)
C18 H18 0.9500
C19 C20 1.375(4)
C19 H19 0.9500
C20 C21 1.396(4)
C20 H20 0.9500
C21 C22 1.482(4)
C22 C23 1.395(4)
C22 C27 1.414(4)
C23 C24 1.388(4)
C23 C28 1.515(4)
C24 C25 1.386(4)
C24 H24 0.9500
C25 C26 1.381(5)
C25 C29 1.521(4)
C26 C27 1.406(4)
C26 H26 0.9500
C27 C30 1.508(4)
C28 H28A 0.9800
C28 H28B 0.9800
C28 H28C 0.9800
C29 H29A 0.9800
C29 H29B 0.9800
C29 H29C 0.9800
C30 H30A 0.9800
C30 H30B 0.9800
C30 H30C 0.9800
